data_1527546
loop_
_publ_author_name
'Horiuchi, H.'
'Morimoto, N.'

_publ_section_title
;
 The crystal structure of Li2 W O4 (IV) and its relation to the
 wolframite-type structure
;
_journal_name_full 'Journal of Solid State Chemistry'
_journal_page_first 115
_journal_page_last 119
_journal_volume 33
_journal_year 1980
_chemical_formula_sum 'Li2 O4 W'
_chemical_name_systematic 'Li2 (W O4)'
_space_group_IT_number 15
_symmetry_space_group_name_Hall '-C 2yc'
_symmetry_space_group_name_H-M 'C 1 2/c 1'
_cell_angle_alpha 90
_cell_angle_beta 90.58
_cell_angle_gamma 90
_cell_formula_units_Z 4
_cell_length_a 9.753
_cell_length_b 5.954
_cell_length_c 4.994
_cell_volume 289.984
_citation_journal_id_ASTM JSSCBI
_cod_data_source_file Horiuchi_JSSCBI_1980_987.cif
_cod_data_source_block Li2O4W1
_cod_original_cell_volume 289.9836
_cod_original_formula_sum 'Li2 O4 W1'
_cod_database_code 1527546

loop_
_symmetry_equiv_pos_as_xyz
x,y,z
-x,y,-z+1/2
-x,-y,-z
x,-y,z-1/2
x+1/2,y+1/2,z
-x+1/2,y+1/2,-z+1/2
-x+1/2,-y+1/2,-z
x+1/2,-y+1/2,z-1/2

loop_
_atom_site_label
_atom_site_type_symbol
_atom_site_fract_x
_atom_site_fract_y
_atom_site_fract_z
_atom_site_occupancy
_atom_site_U_iso_or_equiv
Li1 Li+1 0.299 0.353 0.246 1 0.0
O2 O-2 0.1263 0.142 0.1221 1 0.0
W1 W+6 0 0.32837 0.25 1 0.0
O1 O-2 0.3927 0.1002 0.4415 1 0.0
